data_7218733
loop_
_publ_author_name
'Savchenkov, Anton V.'
'Klepov, Vladislav V.'
'Vologzhanina, Anna V.'
'Serezhkina, Larisa B.'
'Pushkin, Denis V.'
'Serezhkin, Viktor N.'

_publ_section_title
;
 Trinuclear {Sr[UO2L3]2(H2O)4} and pentanuclear
 {Sr[UO2L3]4}2&#x2212;uranyl monocarboxylate complexes (L-acetate or
 n-butyrate ion)
;
_journal_issue 4
_journal_name_full CrystEngComm
_journal_page_first 740
_journal_paper_doi 10.1039/C4CE02103G
_journal_volume 17
_journal_year 2015
_chemical_formula_moiety '2(C12 H26 O20 Sr U2), 2(C6 H9 O8 U), H12 O6 Sr'
_chemical_formula_sum 'C36 H82 O62 Sr3 U6'
_chemical_formula_weight 3198.06
_chemical_name_systematic
; 
 ? 
;
_space_group_IT_number 122
_symmetry_cell_setting tetragonal
_symmetry_space_group_name_Hall 'I -4 2bw'
_symmetry_space_group_name_H-M 'I -4 2 d'
_atom_sites_solution_hydrogens geom
_atom_sites_solution_primary direct
_atom_sites_solution_secondary difmap
_audit_creation_method SHELXL-97
_cell_angle_alpha 90.00
_cell_angle_beta 90.00
_cell_angle_gamma 90.00
_cell_formula_units_Z 4
_cell_length_a 17.212(3)
_cell_length_b 17.212(3)
_cell_length_c 28.578(7)
_cell_measurement_reflns_used 468
_cell_measurement_temperature 100(2)
_cell_measurement_theta_max 22.49
_cell_measurement_theta_min 2.13
_cell_volume 8466(3)
_computing_cell_refinement 'APEX2 (Bruker, 2005)'
_computing_data_collection 'APEX2 (Bruker, 2005)'
_computing_data_reduction 'APEX2 (Bruker, 2005)'
_computing_molecular_graphics 'SHELXTL ver. 5.1 (Sheldrick, 2008)'
_computing_publication_material 'SHELXTL ver. 5.1 (Sheldrick, 2008)'
_computing_structure_refinement 'SHELXTL ver. 5.1 (Sheldrick, 2008)'
_computing_structure_solution 'SHELXTL ver. 5.1 (Sheldrick, 2008)'
_diffrn_ambient_temperature 100(2)
_diffrn_measured_fraction_theta_full 0.991
_diffrn_measured_fraction_theta_max 0.991
_diffrn_measurement_device_type 'Bruker Apex 2 CCD area detector'
_diffrn_measurement_method '\w scans'
_diffrn_radiation_monochromator graphite
_diffrn_radiation_source 'fine-focus sealed tube'
_diffrn_radiation_type MoK\a
_diffrn_radiation_wavelength 0.71073
_diffrn_reflns_av_R_equivalents 0.1063
_diffrn_reflns_av_sigmaI/netI 0.0405
_diffrn_reflns_limit_h_max 21
_diffrn_reflns_limit_h_min -21
_diffrn_reflns_limit_k_max 21
_diffrn_reflns_limit_k_min -21
_diffrn_reflns_limit_l_max 35
_diffrn_reflns_limit_l_min -35
_diffrn_reflns_number 39374
_diffrn_reflns_theta_full 26.00
_diffrn_reflns_theta_max 26.00
_diffrn_reflns_theta_min 1.43
_exptl_absorpt_coefficient_mu 13.413
_exptl_absorpt_correction_T_max 0.070
_exptl_absorpt_correction_T_min 0.016
_exptl_absorpt_correction_type multi-scan
_exptl_absorpt_process_details 'SADABS (Sheldrick, 1998)'
_exptl_crystal_colour yellow
_exptl_crystal_density_diffrn 2.509
_exptl_crystal_density_method 'not measured'
_exptl_crystal_description prism
_exptl_crystal_F_000 5840
_exptl_crystal_size_max 0.36
_exptl_crystal_size_mid 0.28
_exptl_crystal_size_min 0.21
_refine_diff_density_max 2.237
_refine_diff_density_min -2.285
_refine_diff_density_rms 0.337
_refine_ls_abs_structure_details 'Flack H D (1983), Acta Cryst. A39, 876-881'
_refine_ls_abs_structure_Flack 0.00(4)
_refine_ls_extinction_method none
_refine_ls_goodness_of_fit_ref 1.593
_refine_ls_hydrogen_treatment constr
_refine_ls_matrix_type full
_refine_ls_number_parameters 215
_refine_ls_number_reflns 4137
_refine_ls_number_restraints 38
_refine_ls_restrained_S_all 1.587
_refine_ls_R_factor_all 0.0818
_refine_ls_R_factor_gt 0.0792
_refine_ls_shift/su_max 0.028
_refine_ls_shift/su_mean 0.001
_refine_ls_structure_factor_coef Fsqd
_refine_ls_weighting_details 'calc w=1/[\s^2^(Fo^2^)+(0.0300P)^2^+480.0000P] where P=(Fo^2^+2Fc^2^)/3'
_refine_ls_weighting_scheme calc
_refine_ls_wR_factor_gt 0.1829
_refine_ls_wR_factor_ref 0.1840
_reflns_number_gt 3998
_reflns_number_total 4137
_reflns_threshold_expression I>2\s(I)
_cod_data_source_file c4ce02103g2.cif
_cod_data_source_block a
_cod_depositor_comments
;
The following automatic conversions were performed:

'_symmetry_cell_setting' value 'Tetragonal' changed to 'tetragonal'
according to
/usr/data/users/saulius/crontab/automatic-downloads/rss-feeds/RSC/lib/dictionaries/cif_core.dic
dictionary named 'cif_core.dic' version 2.4.2 from 2011-04-26.

Automatic conversion script
Id: cif_fix_values 2827 2014-09-09 07:05:25Z andrius 

 Adding full bibliography for 7218732--7218734.cif.
;
_cod_database_code 7218733

loop_
_symmetry_equiv_pos_as_xyz
'x, y, z'
'-x, -y, z'
'y, -x, -z'
'-y, x, -z'
'-x+1/2, y, -z+3/4'
'x+1/2, -y, -z+3/4'
'-y+1/2, -x, z+3/4'
'y+1/2, x, z+3/4'
'x+1/2, y+1/2, z+1/2'
'-x+1/2, -y+1/2, z+1/2'
'y+1/2, -x+1/2, -z+1/2'
'-y+1/2, x+1/2, -z+1/2'
'-x+1, y+1/2, -z+5/4'
'x+1, -y+1/2, -z+5/4'
'-y+1, -x+1/2, z+5/4'
'y+1, x+1/2, z+5/4'

loop_
_atom_site_label
_atom_site_type_symbol
_atom_site_fract_x
_atom_site_fract_y
_atom_site_fract_z
_atom_site_U_iso_or_equiv
_atom_site_adp_type
_atom_site_occupancy
_atom_site_symmetry_multiplicity
_atom_site_calc_flag
_atom_site_refinement_flags
U1 U 0.28101(8) -0.2500 0.1250 0.0427(4) Uani 1 2 d S
U2 U 0.73396(5) -0.41564(6) 0.16364(3) 0.0362(2) Uani 1 1 d .
Sr1 Sr 0.91151(19) -0.2500 0.1250 0.0388(7) Uani 1 2 d S
Sr2 Sr 0.5000 -0.5000 0.0000 0.0286(9) Uani 1 4 d S
O1 O 0.2813(10) -0.1777(10) 0.0775(6) 0.042(4) Uani 1 1 d U
O2 O 0.4097(12) -0.2910(14) 0.0957(7) 0.072(7) Uani 1 1 d D
O3 O 0.2719(12) -0.3530(12) 0.0682(7) 0.050(5) Uani 1 1 d .
O4 O 0.1623(12) -0.3143(12) 0.0966(7) 0.056(5) Uani 1 1 d U
O5 O 0.7990(12) -0.4907(10) 0.1463(6) 0.043(5) Uani 1 1 d .
O6 O 0.6717(12) -0.3388(12) 0.1799(7) 0.052(5) Uani 1 1 d .
O7 O 0.6210(11) -0.5036(13) 0.1475(7) 0.057(6) Uani 1 1 d .
O8 O 0.6653(13) -0.5037(11) 0.2189(8) 0.055(6) Uani 1 1 d .
O9 O 0.7933(10) -0.4052(11) 0.2427(6) 0.043(4) Uani 1 1 d .
O10 O 0.8505(9) -0.3410(9) 0.1889(5) 0.030(3) Uani 1 1 d U
O11 O 0.7917(10) -0.3310(9) 0.1018(6) 0.037(4) Uani 1 1 d .
O12 O 0.6928(12) -0.4061(12) 0.0803(7) 0.053(3) Uani 1 1 d .
O14 O 0.9592(14) -0.1508(17) 0.1845(9) 0.083(6) Uani 1 1 d .
H1 H 1.0066 -0.1376 0.1872 0.125 Uiso 1 1 d R
H2 H 0.9315 -0.1260 0.2041 0.125 Uiso 1 1 d R
O15 O 1.0325(13) -0.3187(17) 0.1598(9) 0.083(6) Uani 1 1 d .
H3 H 1.0509 -0.3118 0.1871 0.125 Uiso 1 1 d R
H4 H 1.0595 -0.3524 0.1454 0.125 Uiso 1 1 d R
H5 H 0.6667 -0.5504 0.0393 0.125 Uiso 0.50 1 d PR
O16 O 0.645(3) -0.514(3) 0.023(2) 0.084(8) Uiso 0.50 1 d P
O17 O 0.512(3) -0.646(3) 0.010(2) 0.084(8) Uiso 0.50 1 d P
H6 H 0.5332 -0.6616 0.0351 0.126 Uiso 0.50 1 d PR
H7 H 0.5354 -0.6607 -0.0147 0.126 Uiso 1 1 d R
O18 O 0.5000 -0.5000 0.0833(14) 0.084(8) Uiso 1 2 d S
H8 H 0.4618 -0.4987 0.1021 0.126 Uiso 1 1 d R
C1 C 0.4491(15) -0.2500 0.1250 0.081(11) Uani 1 2 d SDU
C2 C 0.5363(14) -0.2500 0.1250 0.081(11) Uani 1 2 d SDU
H2A H 0.5625 -0.2809 0.1063 0.122 Uiso 0.50 1 d PR
H2B H 0.5507 -0.1940 0.1211 0.122 Uiso 0.50 1 d PR
H2C H 0.5507 -0.2597 0.1591 0.122 Uiso 0.50 1 d PR
C3 C 0.1973(18) -0.3627(17) 0.0696(9) 0.048(7) Uani 1 1 d .
C4 C 0.1559(16) -0.4226(16) 0.0416(10) 0.046(5) Uani 1 1 d .
H4A H 0.1873 -0.4365 0.0143 0.068 Uiso 1 1 calc R
H4B H 0.1057 -0.4019 0.0312 0.068 Uiso 1 1 calc R
H4C H 0.1473 -0.4689 0.0609 0.068 Uiso 1 1 calc R
C5 C 0.6185(17) -0.5274(16) 0.1886(11) 0.046(5) Uani 1 1 d .
C6 C 0.5540(17) -0.5873(19) 0.2006(11) 0.055(7) Uani 1 1 d U
H6A H 0.5734 -0.6235 0.2244 0.082 Uiso 1 1 calc R
H6B H 0.5399 -0.6164 0.1723 0.082 Uiso 1 1 calc R
H6C H 0.5082 -0.5601 0.2126 0.082 Uiso 1 1 calc R
C7 C 0.8482(16) -0.3641(14) 0.2303(9) 0.038(6) Uani 1 1 d .
C8 C 0.9086(17) -0.3452(17) 0.2619(8) 0.046(7) Uani 1 1 d .
H8A H 0.8874 -0.3149 0.2879 0.069 Uiso 1 1 calc R
H8B H 0.9483 -0.3145 0.2456 0.069 Uiso 1 1 calc R
H8C H 0.9321 -0.3930 0.2740 0.069 Uiso 1 1 calc R
C9 C 0.742(2) -0.3567(17) 0.0706(10) 0.053(3) Uani 1 1 d .
C10 C 0.755(2) -0.3243(17) 0.0224(9) 0.053(3) Uani 1 1 d .
H10A H 0.7254 -0.3545 -0.0004 0.080 Uiso 1 1 calc R
H10B H 0.8107 -0.3273 0.0145 0.080 Uiso 1 1 calc R
H10C H 0.7385 -0.2700 0.0215 0.080 Uiso 1 1 calc R

loop_
_atom_site_aniso_label
_atom_site_aniso_U_11
_atom_site_aniso_U_22
_atom_site_aniso_U_33
_atom_site_aniso_U_23
_atom_site_aniso_U_13
_atom_site_aniso_U_12
U1 0.0368(7) 0.0435(8) 0.0477(8) 0.0140(6) 0.000 0.000
U2 0.0401(5) 0.0385(5) 0.0300(4) 0.0047(4) 0.0000(4) 0.0019(4)
Sr1 0.0364(16) 0.048(2) 0.0319(15) 0.0138(14) 0.000 0.000
Sr2 0.0321(14) 0.0321(14) 0.0216(19) 0.000 0.000 0.000
O1 0.040(7) 0.040(7) 0.045(7) 0.010(6) -0.002(6) 0.001(6)
O2 0.061(13) 0.091(16) 0.065(13) 0.043(12) 0.017(12) 0.006(13)
O3 0.043(11) 0.056(12) 0.052(11) 0.003(9) 0.000(9) 0.005(9)
O4 0.054(8) 0.054(8) 0.060(8) -0.003(6) 0.006(6) 0.007(6)
O5 0.063(12) 0.035(9) 0.030(8) 0.015(7) 0.002(8) -0.004(8)
O6 0.058(13) 0.051(12) 0.047(11) -0.005(9) 0.007(9) 0.011(10)
O7 0.038(11) 0.070(14) 0.061(13) 0.007(11) -0.024(9) -0.022(10)
O8 0.060(13) 0.029(10) 0.077(14) -0.002(10) 0.006(11) -0.028(9)
O9 0.048(10) 0.044(10) 0.037(9) -0.002(8) 0.004(8) -0.009(9)
O10 0.037(6) 0.031(6) 0.022(6) 0.008(5) -0.005(5) -0.004(5)
O11 0.035(9) 0.029(8) 0.046(10) 0.004(7) -0.028(7) -0.008(7)
O12 0.063(9) 0.051(8) 0.045(7) -0.001(7) -0.003(7) 0.006(7)
O14 0.056(10) 0.122(15) 0.073(11) 0.054(11) -0.002(9) -0.028(10)
O15 0.056(10) 0.122(15) 0.073(11) 0.054(11) -0.002(9) -0.028(10)
C1 0.078(12) 0.083(12) 0.082(12) 0.001(6) 0.000 0.000
C2 0.078(12) 0.083(12) 0.082(12) 0.001(6) 0.000 0.000
C3 0.060(19) 0.048(16) 0.036(14) 0.016(12) 0.013(13) -0.003(14)
C4 0.042(11) 0.037(10) 0.057(12) -0.007(9) -0.005(9) 0.000(8)
C5 0.042(11) 0.037(10) 0.057(12) -0.007(9) -0.005(9) 0.000(8)
C6 0.051(9) 0.057(10) 0.057(9) -0.010(7) 0.000(7) -0.005(7)
C7 0.048(15) 0.022(12) 0.044(14) 0.010(10) -0.020(12) -0.004(11)
C8 0.046(15) 0.067(18) 0.025(11) -0.002(11) -0.002(11) -0.026(14)
C9 0.063(9) 0.051(8) 0.045(7) -0.001(7) -0.003(7) 0.006(7)
C10 0.063(9) 0.051(8) 0.045(7) -0.001(7) -0.003(7) 0.006(7)

loop_
_atom_type_symbol
_atom_type_description
_atom_type_scat_dispersion_real
_atom_type_scat_dispersion_imag
_atom_type_scat_source
C C 0.0033 0.0016 'International Tables Vol C Tables 4.2.6.8 and 6.1.1.4'
H H 0.0000 0.0000 'International Tables Vol C Tables 4.2.6.8 and 6.1.1.4'
O O 0.0106 0.0060 'International Tables Vol C Tables 4.2.6.8 and 6.1.1.4'
Sr Sr -1.5307 3.2498 'International Tables Vol C Tables 4.2.6.8 and 6.1.1.4'
U U -9.6767 9.6646 'International Tables Vol C Tables 4.2.6.8 and 6.1.1.4'

loop_
_geom_angle_atom_site_label_1
_geom_angle_atom_site_label_2
_geom_angle_atom_site_label_3
_geom_angle
_geom_angle_site_symmetry_1
_geom_angle_site_symmetry_3
O1 U1 O1 179.7(11) 14_444 .
O1 U1 O3 90.0(7) 14_444 .
O1 U1 O3 90.0(7) . .
O1 U1 O3 90.0(7) 14_444 14_444
O1 U1 O3 90.0(7) . 14_444
O3 U1 O3 172.6(10) . 14_444
O1 U1 O4 86.6(7) 14_444 .
O1 U1 O4 93.6(7) . .
O3 U1 O4 52.6(7) . .
O3 U1 O4 119.9(7) 14_444 .
O1 U1 O4 93.6(7) 14_444 14_444
O1 U1 O4 86.6(7) . 14_444
O3 U1 O4 119.9(7) . 14_444
O3 U1 O4 52.6(7) 14_444 14_444
O4 U1 O4 67.8(10) . 14_444
O1 U1 O2 86.6(7) 14_444 14_444
O1 U1 O2 93.1(7) . 14_444
O3 U1 O2 119.8(8) . 14_444
O3 U1 O2 67.6(7) 14_444 14_444
O4 U1 O2 169.8(7) . 14_444
O4 U1 O2 120.3(7) 14_444 14_444
O1 U1 O2 93.1(7) 14_444 .
O1 U1 O2 86.6(7) . .
O3 U1 O2 67.6(7) . .
O3 U1 O2 119.8(8) 14_444 .
O4 U1 O2 120.3(7) . .
O4 U1 O2 169.8(7) 14_444 .
O2 U1 O2 52.6(11) 14_444 .
O1 U1 C3 87.2(8) 14_444 .
O1 U1 C3 92.9(8) . .
O3 U1 C3 26.4(7) . .
O3 U1 C3 146.2(8) 14_444 .
O4 U1 C3 26.3(7) . .
O4 U1 C3 93.9(8) 14_444 .
O2 U1 C3 145.5(9) 14_444 .
O2 U1 C3 94.0(8) . .
O1 U1 C3 92.9(8) 14_444 14_444
O1 U1 C3 87.2(8) . 14_444
O3 U1 C3 146.2(8) . 14_444
O3 U1 C3 26.4(7) 14_444 14_444
O4 U1 C3 93.9(8) . 14_444
O4 U1 C3 26.3(7) 14_444 14_444
O2 U1 C3 94.0(8) 14_444 14_444
O2 U1 C3 145.5(9) . 14_444
C3 U1 C3 120.2(12) . 14_444
O1 U1 C1 89.9(6) 14_444 .
O1 U1 C1 89.9(6) . .
O3 U1 C1 93.7(5) . .
O3 U1 C1 93.7(5) 14_444 .
O4 U1 C1 146.1(5) . .
O4 U1 C1 146.1(5) 14_444 .
O2 U1 C1 26.3(6) 14_444 .
O2 U1 C1 26.3(6) . .
C3 U1 C1 119.9(6) . .
C3 U1 C1 119.9(6) 14_444 .
O6 U2 O5 178.0(9) . .
O6 U2 O8 90.1(9) . .
O5 U2 O8 91.9(7) . .
O6 U2 O9 87.5(8) . .
O5 U2 O9 92.7(7) . .
O8 U2 O9 70.3(6) . .
O6 U2 O10 91.5(8) . .
O5 U2 O10 87.0(7) . .
O8 U2 O10 120.9(6) . .
O9 U2 O10 50.8(5) . .
O6 U2 O12 91.7(8) . .
O5 U2 O12 87.8(7) . .
O8 U2 O12 120.8(7) . .
O9 U2 O12 168.9(6) . .
O10 U2 O12 118.2(6) . .
O6 U2 O11 89.5(8) . .
O5 U2 O11 88.7(7) . .
O8 U2 O11 173.7(6) . .
O9 U2 O11 116.0(5) . .
O10 U2 O11 65.4(5) . .
O12 U2 O11 53.0(6) . .
O6 U2 O7 91.7(9) . .
O5 U2 O7 89.9(8) . .
O8 U2 O7 51.7(7) . .
O9 U2 O7 122.0(6) . .
O10 U2 O7 171.9(6) . .
O12 U2 O7 69.1(7) . .
O11 U2 O7 122.0(6) . .
O6 U2 C9 90.6(9) . .
O5 U2 C9 88.1(8) . .
O8 U2 C9 146.5(8) . .
O9 U2 C9 143.3(8) . .
O10 U2 C9 92.6(8) . .
O12 U2 C9 25.7(8) . .
O11 U2 C9 27.3(7) . .
O7 U2 C9 94.7(8) . .
O6 U2 C5 90.9(9) . .
O5 U2 C5 91.1(8) . .
O8 U2 C5 25.9(8) . .
O9 U2 C5 96.2(7) . .
O10 U2 C5 146.8(7) . .
O12 U2 C5 94.9(8) . .
O11 U2 C5 147.8(7) . .
O7 U2 C5 25.8(7) . .
C9 U2 C5 120.5(9) . .
O6 U2 C7 90.6(9) . .
O5 U2 C7 88.7(8) . .
O8 U2 C7 95.3(7) . .
O9 U2 C7 25.2(6) . .
O10 U2 C7 25.6(6) . .
O12 U2 C7 143.8(7) . .
O11 U2 C7 91.0(6) . .
O7 U2 C7 146.9(7) . .
C9 U2 C7 118.2(8) . .
C5 U2 C7 121.2(8) . .
O6 U2 Sr1 90.2(7) . .
O5 U2 Sr1 87.9(6) . .
O8 U2 Sr1 154.1(5) . .
O9 U2 Sr1 83.9(4) . .
O10 U2 Sr1 33.2(3) . .
O12 U2 Sr1 85.0(5) . .
O11 U2 Sr1 32.1(3) . .
O7 U2 Sr1 154.1(5) . .
C9 U2 Sr1 59.4(7) . .
C5 U2 Sr1 178.9(6) . .
C7 U2 Sr1 58.8(5) . .
O14 Sr1 O14 142.4(12) . 14_444
O14 Sr1 O11 142.5(7) . .
O14 Sr1 O11 73.9(7) 14_444 .
O14 Sr1 O11 73.9(7) . 14_444
O14 Sr1 O11 142.5(7) 14_444 14_444
O11 Sr1 O11 73.6(8) . 14_444
O14 Sr1 O15 72.0(9) . 14_444
O14 Sr1 O15 78.0(9) 14_444 14_444
O11 Sr1 O15 142.3(7) . 14_444
O11 Sr1 O15 119.7(7) 14_444 14_444
O14 Sr1 O15 78.0(9) . .
O14 Sr1 O15 72.0(9) 14_444 .
O11 Sr1 O15 119.7(7) . .
O11 Sr1 O15 142.3(7) 14_444 .
O15 Sr1 O15 73.1(9) 14_444 .
O14 Sr1 O10 101.1(7) . 14_444
O14 Sr1 O10 93.8(6) 14_444 14_444
O11 Sr1 O10 79.8(5) . 14_444
O11 Sr1 O10 62.4(5) 14_444 14_444
O15 Sr1 O10 77.5(6) 14_444 14_444
O15 Sr1 O10 149.3(6) . 14_444
O14 Sr1 O10 93.8(6) . .
O14 Sr1 O10 101.1(7) 14_444 .
O11 Sr1 O10 62.4(5) . .
O11 Sr1 O10 79.8(5) 14_444 .
O15 Sr1 O10 149.3(6) 14_444 .
O15 Sr1 O10 77.5(6) . .
O10 Sr1 O10 132.8(7) 14_444 .
O14 Sr1 U2 120.0(5) . .
O14 Sr1 U2 87.5(6) 14_444 .
O11 Sr1 U2 31.0(4) . .
O11 Sr1 U2 74.0(4) 14_444 .
O15 Sr1 U2 165.1(7) 14_444 .
O15 Sr1 U2 99.7(5) . .
O10 Sr1 U2 106.8(4) 14_444 .
O10 Sr1 U2 31.3(3) . .
O14 Sr1 U2 87.5(6) . 14_444
O14 Sr1 U2 120.0(5) 14_444 14_444
O11 Sr1 U2 74.0(4) . 14_444
O11 Sr1 U2 31.0(4) 14_444 14_444
O15 Sr1 U2 99.7(5) 14_444 14_444
O15 Sr1 U2 165.1(7) . 14_444
O10 Sr1 U2 31.3(3) 14_444 14_444
O10 Sr1 U2 106.8(4) . 14_444
U2 Sr1 U2 90.03(7) . 14_444
O18 Sr2 O18 180.000(1) . 3_655
O18 Sr2 O17 96.4(14) . 3_655
O18 Sr2 O17 83.6(14) 3_655 3_655
O18 Sr2 O17 83.6(14) . 2_645
O18 Sr2 O17 96.4(14) 3_655 2_645
O17 Sr2 O17 90.7(3) 3_655 2_645
O18 Sr2 O17 96.4(14) . 4_545
O18 Sr2 O17 83.6(14) 3_655 4_545
O17 Sr2 O17 167(3) 3_655 4_545
O17 Sr2 O17 90.7(3) 2_645 4_545
O18 Sr2 O17 83.6(14) . .
O18 Sr2 O17 96.4(14) 3_655 .
O17 Sr2 O17 90.7(3) 3_655 .
O17 Sr2 O17 167(3) 2_645 .
O17 Sr2 O17 90.7(3) 4_545 .
O18 Sr2 O16 104.8(13) . 3_655
O18 Sr2 O16 75.2(13) 3_655 3_655
O17 Sr2 O16 78.7(18) 3_655 3_655
O17 Sr2 O16 167(2) 2_645 3_655
O17 Sr2 O16 98.0(19) 4_545 3_655
O17 Sr2 O16 23.5(15) . 3_655
O18 Sr2 O16 75.2(13) . 2_645
O18 Sr2 O16 104.8(13) 3_655 2_645
O17 Sr2 O16 23.5(15) 3_655 2_645
O17 Sr2 O16 78.7(18) 2_645 2_645
O17 Sr2 O16 167(2) 4_545 2_645
O17 Sr2 O16 98.0(19) . 2_645
O16 Sr2 O16 93.7(6) 3_655 2_645
O18 Sr2 O16 75.2(13) . .
O18 Sr2 O16 104.8(13) 3_655 .
O17 Sr2 O16 167(2) 3_655 .
O17 Sr2 O16 98.0(19) 2_645 .
O17 Sr2 O16 23.5(15) 4_545 .
O17 Sr2 O16 78.7(18) . .
O16 Sr2 O16 93.7(6) 3_655 .
O16 Sr2 O16 150(3) 2_645 .
O18 Sr2 O16 104.8(13) . 4_545
O18 Sr2 O16 75.2(13) 3_655 4_545
O17 Sr2 O16 98.0(19) 3_655 4_545
O17 Sr2 O16 23.5(15) 2_645 4_545
O17 Sr2 O16 78.7(18) 4_545 4_545
O17 Sr2 O16 167(2) . 4_545
O16 Sr2 O16 150(3) 3_655 4_545
O16 Sr2 O16 93.7(6) 2_645 4_545
O16 Sr2 O16 93.7(6) . 4_545
O18 Sr2 H7 98.4 . .
O18 Sr2 H7 81.6 3_655 .
O17 Sr2 H7 96.7 3_655 .
O17 Sr2 H7 172.0 2_645 .
O17 Sr2 H7 81.4 4_545 .
O17 Sr2 H7 16.8 . .
O16 Sr2 H7 18.6 3_655 .
O16 Sr2 H7 109.3 2_645 .
O16 Sr2 H7 75.2 . .
O16 Sr2 H7 150.8 4_545 .
C1 O2 U1 95.4(16) . .
C3 O3 U1 98.0(18) . .
C3 O4 U1 95.7(18) . .
C5 O7 U2 93.0(16) . .
C5 O8 U2 93.8(18) . .
C7 O9 U2 95.4(15) . .
C7 O10 U2 94.8(14) . .
C7 O10 Sr1 149.5(15) . .
U2 O10 Sr1 115.4(6) . .
C9 O11 U2 91.5(16) . .
C9 O11 Sr1 151.5(18) . .
U2 O11 Sr1 116.8(6) . .
C9 O12 U2 93.6(17) . .
Sr1 O14 H1 123.3 . .
Sr1 O14 H2 126.6 . .
H1 O14 H2 110.1 . .
Sr1 O15 H3 125.9 . .
Sr1 O15 H4 124.5 . .
H3 O15 H4 109.6 . .
O17 O16 Sr2 75(5) 4_545 .
O17 O16 H5 141.9 4_545 .
Sr2 O16 H5 127.9 . .
O16 O17 Sr2 82(5) 3_655 .
O16 O17 H6 162.1 3_655 .
Sr2 O17 H6 116.3 . .
O16 O17 H7 56.9 3_655 .
Sr2 O17 H7 104.0 . .
H6 O17 H7 113.5 . .
Sr2 O18 H8 129.3 . .
O2 C1 O2 117(2) . 14_444
O2 C1 C2 121.7(11) . .
O2 C1 C2 121.7(11) 14_444 .
O2 C1 U1 58.3(11) . .
O2 C1 U1 58.3(11) 14_444 .
C2 C1 U1 180.000(1) . .
C1 C2 H2A 120.9 . .
C1 C2 H2B 104.4 . .
H2A C2 H2B 112.8 . .
C1 C2 H2C 104.1 . .
H2A C2 H2C 111.0 . .
H2B C2 H2C 101.7 . .
O4 C3 O3 114(3) . .
O4 C3 C4 123(3) . .
O3 C3 C4 123(3) . .
O4 C3 U1 58.0(16) . .
O3 C3 U1 55.7(15) . .
C4 C3 U1 178(2) . .
C3 C4 H4A 109.5 . .
C3 C4 H4B 109.5 . .
H4A C4 H4B 109.5 . .
C3 C4 H4C 109.5 . .
H4A C4 H4C 109.5 . .
H4B C4 H4C 109.5 . .
O7 C5 O8 122(3) . .
O7 C5 C6 117(3) . .
O8 C5 C6 122(3) . .
O7 C5 U2 61.3(15) . .
O8 C5 U2 60.3(15) . .
C6 C5 U2 178(2) . .
C5 C6 H6A 109.5 . .
C5 C6 H6B 109.5 . .
H6A C6 H6B 109.5 . .
C5 C6 H6C 109.5 . .
H6A C6 H6C 109.5 . .
H6B C6 H6C 109.5 . .
O9 C7 O10 119(2) . .
O9 C7 C8 121(2) . .
O10 C7 C8 120(2) . .
O9 C7 U2 59.4(13) . .
O10 C7 U2 59.6(12) . .
C8 C7 U2 174(2) . .
C7 C8 H8A 109.5 . .
C7 C8 H8B 109.5 . .
H8A C8 H8B 109.5 . .
C7 C8 H8C 109.5 . .
H8A C8 H8C 109.5 . .
H8B C8 H8C 109.5 . .
O12 C9 O11 122(3) . .
O12 C9 C10 124(3) . .
O11 C9 C10 114(3) . .
O12 C9 U2 60.7(15) . .
O11 C9 U2 61.2(13) . .
C10 C9 U2 174(2) . .
C9 C10 H10A 109.5 . .
C9 C10 H10B 109.5 . .
H10A C10 H10B 109.5 . .
C9 C10 H10C 109.5 . .
H10A C10 H10C 109.5 . .
H10B C10 H10C 109.5 . .

loop_
_geom_bond_atom_site_label_1
_geom_bond_atom_site_label_2
_geom_bond_distance
_geom_bond_site_symmetry_2
U1 O1 1.841(17) 14_444
U1 O1 1.841(17) .
U1 O3 2.41(2) .
U1 O3 2.41(2) 14_444
U1 O4 2.46(2) .
U1 O4 2.46(2) 14_444
U1 O2 2.47(2) 14_444
U1 O2 2.47(2) .
U1 C3 2.89(3) .
U1 C3 2.89(3) 14_444
U1 C1 2.89(3) .
U2 O6 1.76(2) .
U2 O5 1.78(2) .
U2 O8 2.486(19) .
U2 O9 2.486(17) .
U2 O10 2.488(16) .
U2 O12 2.490(19) .
U2 O11 2.498(17) .
U2 O7 2.508(18) .
U2 C9 2.85(3) .
U2 C5 2.86(3) .
U2 C7 2.88(2) .
Sr1 O14 2.55(3) .
Sr1 O14 2.55(3) 14_444
Sr1 O11 2.576(15) .
Sr1 O11 2.576(15) 14_444
Sr1 O15 2.59(3) 14_444
Sr1 O15 2.59(3) .
Sr1 O10 2.624(15) 14_444
Sr1 O10 2.624(15) .
Sr2 O18 2.38(4) .
Sr2 O18 2.38(4) 3_655
Sr2 O17 2.54(6) 3_655
Sr2 O17 2.54(6) 2_645
Sr2 O17 2.54(6) 4_545
Sr2 O17 2.54(6) .
Sr2 O16 2.60(6) 3_655
Sr2 O16 2.60(6) 2_645
Sr2 O16 2.60(6) .
Sr2 O16 2.60(6) 4_545
Sr2 H7 2.8639 .
O2 C1 1.287(15) .
O3 C3 1.30(3) .
O4 C3 1.29(4) .
O7 C5 1.24(3) .
O8 C5 1.25(3) .
O9 C7 1.23(3) .
O10 C7 1.25(3) .
O11 C9 1.31(3) .
O12 C9 1.24(4) .
O14 H1 0.8500 .
O14 H2 0.8503 .
O15 H3 0.8501 .
O15 H4 0.8500 .
O16 O17 1.05(7) 4_545
O16 H5 0.8637 .
O17 O16 1.05(7) 3_655
O17 H6 0.8500 .
O17 H7 0.8520 .
O18 H8 0.8503 .
C1 O2 1.287(15) 14_444
C1 C2 1.501(5) .
C2 H2A 0.8800 .
C2 H2B 1.0010 .
C2 H2C 1.0203 .
C3 C4 1.49(4) .
C4 H4A 0.9800 .
C4 H4B 0.9800 .
C4 H4C 0.9800 .
C5 C6 1.55(4) .
C6 H6A 0.9800 .
C6 H6B 0.9800 .
C6 H6C 0.9800 .
C7 C8 1.42(3) .
C8 H8A 0.9800 .
C8 H8B 0.9800 .
C8 H8C 0.9800 .
C9 C10 1.50(4) .
C10 H10A 0.9800 .
C10 H10B 0.9800 .
C10 H10C 0.9800 .

loop_
_geom_hbond_atom_site_label_D
_geom_hbond_atom_site_label_H
_geom_hbond_atom_site_label_A
_geom_hbond_distance_DH
_geom_hbond_distance_HA
_geom_hbond_distance_DA
_geom_hbond_angle_DHA
_geom_hbond_site_symmetry_A
_geom_hbond_publ_flag
O15 H3 O9 0.850 2.17 3.02(3) 179 11_655 yes
O15 H4 O4 0.850 2.35 2.87(3) 121 1_655 yes
O16 H5 O3 0.864 2.14 2.99(3) 170 2_645 yes
O17 H6 O2 0.850 2.15 3.00(3) 176 2_645 yes
O17 H7 O12 0.852 2.20 3.05(3) 177 3_655 yes
O18 H8 O7 0.850 1.93 2.78(3) 177 2_645 yes

loop_
_geom_torsion_atom_site_label_1
_geom_torsion_atom_site_label_2
_geom_torsion_atom_site_label_3
_geom_torsion_atom_site_label_4
_geom_torsion
_geom_torsion_site_symmetry_1
_geom_torsion_site_symmetry_4
O6 U2 Sr1 O14 56.0(10) . .
O5 U2 Sr1 O14 -124.4(9) . .
O8 U2 Sr1 O14 -34.4(14) . .
O9 U2 Sr1 O14 -31.4(8) . .
O10 U2 Sr1 O14 -36.6(10) . .
O12 U2 Sr1 O14 147.7(8) . .
O11 U2 Sr1 O14 144.8(10) . .
O7 U2 Sr1 O14 150.2(14) . .
C9 U2 Sr1 O14 146.6(10) . .
C5 U2 Sr1 O14 -128(35) . .
C7 U2 Sr1 O14 -34.6(9) . .
O6 U2 Sr1 O14 -151.1(8) . 14_444
O5 U2 Sr1 O14 28.5(7) . 14_444
O8 U2 Sr1 O14 118.5(13) . 14_444
O9 U2 Sr1 O14 121.5(7) . 14_444
O10 U2 Sr1 O14 116.3(9) . 14_444
O12 U2 Sr1 O14 -59.4(7) . 14_444
O11 U2 Sr1 O14 -62.3(9) . 14_444
O7 U2 Sr1 O14 -56.9(13) . 14_444
C9 U2 Sr1 O14 -60.5(9) . 14_444
C5 U2 Sr1 O14 25(35) . 14_444
C7 U2 Sr1 O14 118.3(8) . 14_444
O6 U2 Sr1 O11 -88.8(10) . .
O5 U2 Sr1 O11 90.9(9) . .
O8 U2 Sr1 O11 -179.2(14) . .
O9 U2 Sr1 O11 -176.2(9) . .
O10 U2 Sr1 O11 178.7(10) . .
O12 U2 Sr1 O11 2.9(9) . .
O7 U2 Sr1 O11 5.5(15) . .
C9 U2 Sr1 O11 1.8(10) . .
C5 U2 Sr1 O11 87(35) . .
C7 U2 Sr1 O11 -179.4(10) . .
O6 U2 Sr1 O11 -4.1(8) . 14_444
O5 U2 Sr1 O11 175.5(7) . 14_444
O8 U2 Sr1 O11 -94.6(12) . 14_444
O9 U2 Sr1 O11 -91.6(6) . 14_444
O10 U2 Sr1 O11 -96.7(8) . 14_444
O12 U2 Sr1 O11 87.6(6) . 14_444
O11 U2 Sr1 O11 84.7(11) . 14_444
O7 U2 Sr1 O11 90.1(13) . 14_444
C9 U2 Sr1 O11 86.5(8) . 14_444
C5 U2 Sr1 O11 172(55) . 14_444
C7 U2 Sr1 O11 -94.7(7) . 14_444
O6 U2 Sr1 O15 -162(2) . 14_444
O5 U2 Sr1 O15 17(2) . 14_444
O8 U2 Sr1 O15 107(2) . 14_444
O9 U2 Sr1 O15 110(2) . 14_444
O10 U2 Sr1 O15 105(2) . 14_444
O12 U2 Sr1 O15 -71(2) . 14_444
O11 U2 Sr1 O15 -74(2) . 14_444
O7 U2 Sr1 O15 -68(2) . 14_444
C9 U2 Sr1 O15 -72(2) . 14_444
C5 U2 Sr1 O15 14(35) . 14_444
C7 U2 Sr1 O15 107(2) . 14_444
O6 U2 Sr1 O15 137.7(9) . .
O5 U2 Sr1 O15 -42.7(9) . .
O8 U2 Sr1 O15 47.2(13) . .
O9 U2 Sr1 O15 50.2(8) . .
O10 U2 Sr1 O15 45.1(10) . .
O12 U2 Sr1 O15 -130.6(8) . .
O11 U2 Sr1 O15 -133.6(10) . .
O7 U2 Sr1 O15 -128.1(14) . .
C9 U2 Sr1 O15 -131.8(10) . .
C5 U2 Sr1 O15 -46(35) . .
C7 U2 Sr1 O15 47.1(9) . .
O6 U2 Sr1 O10 -57.9(7) . 14_444
O5 U2 Sr1 O10 121.7(6) . 14_444
O8 U2 Sr1 O10 -148.4(12) . 14_444
O9 U2 Sr1 O10 -145.4(6) . 14_444
O10 U2 Sr1 O10 -150.5(6) . 14_444
O12 U2 Sr1 O10 33.8(6) . 14_444
O11 U2 Sr1 O10 30.8(8) . 14_444
O7 U2 Sr1 O10 36.3(13) . 14_444
C9 U2 Sr1 O10 32.6(8) . 14_444
C5 U2 Sr1 O10 118(35) . 14_444
C7 U2 Sr1 O10 -148.5(7) . 14_444
O6 U2 Sr1 O10 92.6(9) . .
O5 U2 Sr1 O10 -87.8(9) . .
O8 U2 Sr1 O10 2.1(14) . .
O9 U2 Sr1 O10 5.1(8) . .
O12 U2 Sr1 O10 -175.7(8) . .
O11 U2 Sr1 O10 -178.7(10) . .
O7 U2 Sr1 O10 -173.2(15) . .
C9 U2 Sr1 O10 -176.9(10) . .
C5 U2 Sr1 O10 -91(35) . .
C7 U2 Sr1 O10 2.0(10) . .
O6 U2 Sr1 U2 -31.1(7) . 14_444
O5 U2 Sr1 U2 148.6(5) . 14_444
O8 U2 Sr1 U2 -121.5(12) . 14_444
O9 U2 Sr1 U2 -118.5(5) . 14_444
O10 U2 Sr1 U2 -123.6(7) . 14_444
O12 U2 Sr1 U2 60.6(5) . 14_444
O11 U2 Sr1 U2 57.7(8) . 14_444
O7 U2 Sr1 U2 63.2(13) . 14_444
C9 U2 Sr1 U2 59.5(7) . 14_444
C5 U2 Sr1 U2 145(35) . 14_444
C7 U2 Sr1 U2 -121.7(6) . 14_444
O1 U1 O2 C1 -83.3(11) 14_444 .
O1 U1 O2 C1 96.6(11) . .
O3 U1 O2 C1 -172.0(12) . .
O3 U1 O2 C1 8.5(13) 14_444 .
O4 U1 O2 C1 -171.3(9) . .
O4 U1 O2 C1 48(4) 14_444 .
O2 U1 O2 C1 0.000(2) 14_444 .
C3 U1 O2 C1 -170.8(11) . .
C3 U1 O2 C1 16.4(18) 14_444 .
O1 U1 O3 C3 83.8(17) 14_444 .
O1 U1 O3 C3 -96.5(17) . .
O3 U1 O3 C3 -6.4(15) 14_444 .
O4 U1 O3 C3 -2.0(15) . .
O4 U1 O3 C3 -10.3(18) 14_444 .
O2 U1 O3 C3 169.9(15) 14_444 .
O2 U1 O3 C3 177.2(18) . .
C3 U1 O3 C3 -11(3) 14_444 .
C1 U1 O3 C3 173.6(15) . .
O1 U1 O4 C3 -90.6(16) 14_444 .
O1 U1 O4 C3 89.3(16) . .
O3 U1 O4 C3 2.0(15) . .
O3 U1 O4 C3 -178.7(15) 14_444 .
O4 U1 O4 C3 174(2) 14_444 .
O2 U1 O4 C3 -42(5) 14_444 .
O2 U1 O4 C3 1.1(18) . .
C3 U1 O4 C3 176.8(12) 14_444 .
C1 U1 O4 C3 -6(2) . .
O6 U2 O7 C5 -88.6(19) . .
O5 U2 O7 C5 92.6(18) . .
O8 U2 O7 C5 0.2(17) . .
O9 U2 O7 C5 0(2) . .
O10 U2 O7 C5 25(6) . .
O12 U2 O7 C5 -180(2) . .
O11 U2 O7 C5 -179.0(16) . .
C9 U2 O7 C5 -179.3(19) . .
C7 U2 O7 C5 5(3) . .
Sr1 U2 O7 C5 177.6(13) . .
O6 U2 O8 C5 91.9(18) . .
O5 U2 O8 C5 -88.6(18) . .
O9 U2 O8 C5 179.2(19) . .
O10 U2 O8 C5 -176.2(16) . .
O12 U2 O8 C5 0(2) . .
O11 U2 O8 C5 6(7) . .
O7 U2 O8 C5 -0.2(17) . .
C9 U2 O8 C5 1(3) . .
C7 U2 O8 C5 -177.5(17) . .
Sr1 U2 O8 C5 -177.6(13) . .
O6 U2 O9 C7 -96.7(17) . .
O5 U2 O9 C7 81.3(17) . .
O8 U2 O9 C7 172.3(18) . .
O10 U2 O9 C7 -2.7(15) . .
O12 U2 O9 C7 -11(4) . .
O11 U2 O9 C7 -8.6(18) . .
O7 U2 O9 C7 172.8(16) . .
C9 U2 O9 C7 -9(2) . .
C5 U2 O9 C7 172.6(17) . .
Sr1 U2 O9 C7 -6.3(15) . .
O6 U2 O10 C7 88.2(16) . .
O5 U2 O10 C7 -93.2(16) . .
O8 U2 O10 C7 -2.8(17) . .
O9 U2 O10 C7 2.7(15) . .
O12 U2 O10 C7 -179.1(15) . .
O11 U2 O10 C7 176.9(16) . .
O7 U2 O10 C7 -26(5) . .
C9 U2 O10 C7 178.8(16) . .
C5 U2 O10 C7 -6(2) . .
Sr1 U2 O10 C7 176.1(19) . .
O6 U2 O10 Sr1 -87.9(9) . .
O5 U2 O10 Sr1 90.7(8) . .
O8 U2 O10 Sr1 -178.9(7) . .
O9 U2 O10 Sr1 -173.4(11) . .
O12 U2 O10 Sr1 4.8(10) . .
O11 U2 O10 Sr1 0.8(6) . .
O7 U2 O10 Sr1 158(5) . .
C9 U2 O10 Sr1 2.7(9) . .
C5 U2 O10 Sr1 178.1(10) . .
C7 U2 O10 Sr1 -176.1(19) . .
O14 Sr1 O10 C7 -23(3) . .
O14 Sr1 O10 C7 122(3) 14_444 .
O11 Sr1 O10 C7 -173(3) . .
O11 Sr1 O10 C7 -96(3) 14_444 .
O15 Sr1 O10 C7 37(4) 14_444 .
O15 Sr1 O10 C7 53(3) . .
O10 Sr1 O10 C7 -132(3) 14_444 .
U2 Sr1 O10 C7 -172(4) . .
U2 Sr1 O10 C7 -112(3) 14_444 .
O14 Sr1 O10 U2 148.9(9) . .
O14 Sr1 O10 U2 -65.8(9) 14_444 .
O11 Sr1 O10 U2 -0.8(6) . .
O11 Sr1 O10 U2 76.0(7) 14_444 .
O15 Sr1 O10 U2 -150.9(13) 14_444 .
O15 Sr1 O10 U2 -134.3(10) . .
O10 Sr1 O10 U2 40.0(5) 14_444 .
U2 Sr1 O10 U2 60.4(7) 14_444 .
O6 U2 O11 C9 -92.3(17) . .
O5 U2 O11 C9 88.5(17) . .
O8 U2 O11 C9 -7(7) . .
O9 U2 O11 C9 -179.2(16) . .
O10 U2 O11 C9 175.8(17) . .
O12 U2 O11 C9 0.3(16) . .
O7 U2 O11 C9 -0.6(18) . .
C5 U2 O11 C9 -1(2) . .
C7 U2 O11 C9 177.2(16) . .
Sr1 U2 O11 C9 177(2) . .
O6 U2 O11 Sr1 91.1(9) . .
O5 U2 O11 Sr1 -88.1(9) . .
O8 U2 O11 Sr1 177(6) . .
O9 U2 O11 Sr1 4.2(10) . .
O10 U2 O11 Sr1 -0.8(6) . .
O12 U2 O11 Sr1 -176.3(11) . .
O7 U2 O11 Sr1 -177.2(8) . .
C9 U2 O11 Sr1 -177(2) . .
C5 U2 O11 Sr1 -178.0(10) . .
C7 U2 O11 Sr1 0.6(9) . .
O14 Sr1 O11 C9 132(4) . .
O14 Sr1 O11 C9 -60(4) 14_444 .
O11 Sr1 O11 C9 101(4) 14_444 .
O15 Sr1 O11 C9 -17(4) 14_444 .
O15 Sr1 O11 C9 -118(4) . .
O10 Sr1 O11 C9 37(4) 14_444 .
O10 Sr1 O11 C9 -172(4) . .
U2 Sr1 O11 C9 -173(4) . .
U2 Sr1 O11 C9 69(4) 14_444 .
O14 Sr1 O11 U2 -55.1(13) . .
O14 Sr1 O11 U2 113.0(8) 14_444 .
O11 Sr1 O11 U2 -86.1(8) 14_444 .
O15 Sr1 O11 U2 156.3(9) 14_444 .
O15 Sr1 O11 U2 55.3(11) . .
O10 Sr1 O11 U2 -150.1(8) 14_444 .
O10 Sr1 O11 U2 0.8(6) . .
U2 Sr1 O11 U2 -118.5(7) 14_444 .
O6 U2 O12 C9 87.8(19) . .
O5 U2 O12 C9 -90.3(19) . .
O8 U2 O12 C9 178.9(17) . .
O9 U2 O12 C9 2(4) . .
O10 U2 O12 C9 -5(2) . .
O11 U2 O12 C9 -0.3(17) . .
O7 U2 O12 C9 179(2) . .
C5 U2 O12 C9 178.8(19) . .
C7 U2 O12 C9 -6(2) . .
Sr1 U2 O12 C9 -2.2(18) . .
O18 Sr2 O16 O17 -154(5) . 4_545
O18 Sr2 O16 O17 26(5) 3_655 4_545
O17 Sr2 O16 O17 155(8) 3_655 4_545
O17 Sr2 O16 O17 -73(5) 2_645 4_545
O17 Sr2 O16 O17 120(4) . 4_545
O16 Sr2 O16 O17 102(5) 3_655 4_545
O16 Sr2 O16 O17 -154(5) 2_645 4_545
O16 Sr2 O16 O17 -50(5) 4_545 4_545
O18 Sr2 O17 O16 155(5) . 3_655
O18 Sr2 O17 O16 -25(5) 3_655 3_655
O17 Sr2 O17 O16 58(4) 3_655 3_655
O17 Sr2 O17 O16 155(5) 2_645 3_655
O17 Sr2 O17 O16 -109(5) 4_545 3_655
O16 Sr2 O17 O16 81(5) 2_645 3_655
O16 Sr2 O17 O16 -129(4) . 3_655
O16 Sr2 O17 O16 -74(12) 4_545 3_655
U1 O2 C1 O2 0.000(2) . 14_444
U1 O2 C1 C2 180.0 . .
O1 U1 C1 O2 97.4(12) 14_444 .
O1 U1 C1 O2 -82.6(12) . .
O3 U1 C1 O2 7.4(11) . .
O3 U1 C1 O2 -172.6(11) 14_444 .
O4 U1 C1 O2 13.6(14) . .
O4 U1 C1 O2 -166.4(14) 14_444 .
O2 U1 C1 O2 180.0 14_444 .
C3 U1 C1 O2 10.7(12) . .
C3 U1 C1 O2 -169.3(12) 14_444 .
O1 U1 C1 O2 -82.6(12) 14_444 14_444
O1 U1 C1 O2 97.4(12) . 14_444
O3 U1 C1 O2 -172.6(11) . 14_444
O3 U1 C1 O2 7.4(11) 14_444 14_444
O4 U1 C1 O2 -166.4(14) . 14_444
O4 U1 C1 O2 13.6(14) 14_444 14_444
O2 U1 C1 O2 180.0 . 14_444
C3 U1 C1 O2 -169.3(12) . 14_444
C3 U1 C1 O2 10.7(12) 14_444 14_444
O1 U1 C1 C2 0(100) 14_444 .
O1 U1 C1 C2 0(100) . .
O3 U1 C1 C2 0(100) . .
O3 U1 C1 C2 0(100) 14_444 .
O4 U1 C1 C2 0(100) . .
O4 U1 C1 C2 0(100) 14_444 .
O2 U1 C1 C2 0(100) 14_444 .
O2 U1 C1 C2 0(100) . .
C3 U1 C1 C2 0(100) . .
C3 U1 C1 C2 0(100) 14_444 .
U1 O4 C3 O3 -3(2) . .
U1 O4 C3 C4 178(2) . .
U1 O3 C3 O4 3(2) . .
U1 O3 C3 C4 -178(2) . .
O1 U1 C3 O4 88.0(16) 14_444 .
O1 U1 C3 O4 -92.2(16) . .
O3 U1 C3 O4 -176(3) . .
O3 U1 C3 O4 2(2) 14_444 .
O4 U1 C3 O4 -5.4(19) 14_444 .
O2 U1 C3 O4 167.9(14) 14_444 .
O2 U1 C3 O4 -179.0(16) . .
C3 U1 C3 O4 -3.7(13) 14_444 .
C1 U1 C3 O4 176.3(13) . .
O1 U1 C3 O3 -95.6(16) 14_444 .
O1 U1 C3 O3 84.2(16) . .
O3 U1 C3 O3 178.5(4) 14_444 .
O4 U1 C3 O3 176(3) . .
O4 U1 C3 O3 171.0(16) 14_444 .
O2 U1 C3 O3 -16(2) 14_444 .
O2 U1 C3 O3 -2.6(16) . .
C3 U1 C3 O3 172.7(18) 14_444 .
C1 U1 C3 O3 -7.3(18) . .
O1 U1 C3 C4 -42(66) 14_444 .
O1 U1 C3 C4 137(66) . .
O3 U1 C3 C4 53(66) . .
O3 U1 C3 C4 -128(66) 14_444 .
O4 U1 C3 C4 -130(66) . .
O4 U1 C3 C4 -136(66) 14_444 .
O2 U1 C3 C4 38(66) 14_444 .
O2 U1 C3 C4 51(66) . .
C3 U1 C3 C4 -134(66) 14_444 .
C1 U1 C3 C4 46(66) . .
U2 O7 C5 O8 0(3) . .
U2 O7 C5 C6 179(2) . .
U2 O8 C5 O7 0(3) . .
U2 O8 C5 C6 -179(2) . .
O6 U2 C5 O7 92.0(19) . .
O5 U2 C5 O7 -87.6(19) . .
O8 U2 C5 O7 -180(3) . .
O9 U2 C5 O7 179.6(18) . .
O10 U2 C5 O7 -173.8(15) . .
O12 U2 C5 O7 0.3(19) . .
O11 U2 C5 O7 2(3) . .
C9 U2 C5 O7 1(2) . .
C7 U2 C5 O7 -176.7(17) . .
Sr1 U2 C5 O7 -84(35) . .
O6 U2 C5 O8 -88.3(18) . .
O5 U2 C5 O8 92.1(18) . .
O9 U2 C5 O8 -0.7(18) . .
O10 U2 C5 O8 6(2) . .
O12 U2 C5 O8 179.9(17) . .
O11 U2 C5 O8 -178.7(15) . .
O7 U2 C5 O8 180(3) . .
C9 U2 C5 O8 -179.5(16) . .
C7 U2 C5 O8 3(2) . .
Sr1 U2 C5 O8 96(34) . .
O6 U2 C5 C6 73(62) . .
O5 U2 C5 C6 -106(62) . .
O8 U2 C5 C6 161(63) . .
O9 U2 C5 C6 161(62) . .
O10 U2 C5 C6 167(62) . .
O12 U2 C5 C6 -19(62) . .
O11 U2 C5 C6 -17(63) . .
O7 U2 C5 C6 -19(61) . .
C9 U2 C5 C6 -18(63) . .
C7 U2 C5 C6 164(62) . .
Sr1 U2 C5 C6 -103(63) . .
U2 O9 C7 O10 5(3) . .
U2 O9 C7 C8 -174(2) . .
U2 O10 C7 O9 -5(3) . .
Sr1 O10 C7 O9 168(2) . .
U2 O10 C7 C8 174(2) . .
Sr1 O10 C7 C8 -13(5) . .
Sr1 O10 C7 U2 173(3) . .
O6 U2 C7 O9 82.8(17) . .
O5 U2 C7 O9 -99.1(16) . .
O8 U2 C7 O9 -7.3(17) . .
O10 U2 C7 O9 175(3) . .
O12 U2 C7 O9 176.5(14) . .
O11 U2 C7 O9 172.3(16) . .
O7 U2 C7 O9 -11(2) . .
C9 U2 C7 O9 173.8(16) . .
C5 U2 C7 O9 -8.6(19) . .
Sr1 U2 C7 O9 172.7(18) . .
O6 U2 C7 O10 -92.3(16) . .
O5 U2 C7 O10 85.8(15) . .
O8 U2 C7 O10 177.6(15) . .
O9 U2 C7 O10 -175(3) . .
O12 U2 C7 O10 1(2) . .
O11 U2 C7 O10 -2.9(15) . .
O7 U2 C7 O10 173.6(14) . .
C9 U2 C7 O10 -1.4(18) . .
C5 U2 C7 O10 176.3(14) . .
Sr1 U2 C7 O10 -2.5(12) . .
O6 U2 C7 C8 176(20) . .
O5 U2 C7 C8 -6(20) . .
O8 U2 C7 C8 86(20) . .
O9 U2 C7 C8 93(19) . .
O10 U2 C7 C8 -92(20) . .
O12 U2 C7 C8 -91(19) . .
O11 U2 C7 C8 -95(20) . .
O7 U2 C7 C8 82(20) . .
C9 U2 C7 C8 -93(19) . .
C5 U2 C7 C8 84(20) . .
Sr1 U2 C7 C8 -95(20) . .
U2 O12 C9 O11 1(3) . .
U2 O12 C9 C10 177(3) . .
U2 O11 C9 O12 -1(3) . .
Sr1 O11 C9 O12 173(2) . .
U2 O11 C9 C10 -177(2) . .
Sr1 O11 C9 C10 -3(5) . .
Sr1 O11 C9 U2 174(4) . .
O6 U2 C9 O12 -92.7(19) . .
O5 U2 C9 O12 88.8(18) . .
O8 U2 C9 O12 -2(3) . .
O9 U2 C9 O12 -179.3(14) . .
O10 U2 C9 O12 175.7(18) . .
O11 U2 C9 O12 180(3) . .
O7 U2 C9 O12 -1.0(19) . .
C5 U2 C9 O12 -1(2) . .
C7 U2 C9 O12 176.3(16) . .
Sr1 U2 C9 O12 177(2) . .
O6 U2 C9 O11 87.7(17) . .
O5 U2 C9 O11 -90.7(16) . .
O8 U2 C9 O11 178.7(13) . .
O9 U2 C9 O11 1(2) . .
O10 U2 C9 O11 -3.8(16) . .
O12 U2 C9 O11 -180(3) . .
O7 U2 C9 O11 179.5(16) . .
C5 U2 C9 O11 179.1(14) . .
C7 U2 C9 O11 -3.2(19) . .
Sr1 U2 C9 O11 -2.1(12) . .
O6 U2 C9 C10 116(20) . .
O5 U2 C9 C10 -63(20) . .
O8 U2 C9 C10 -153(20) . .
O9 U2 C9 C10 29(21) . .
O10 U2 C9 C10 24(20) . .
O12 U2 C9 C10 -151(21) . .
O11 U2 C9 C10 28(19) . .
O7 U2 C9 C10 -152(20) . .
C5 U2 C9 C10 -153(20) . .
C7 U2 C9 C10 25(20) . .
Sr1 U2 C9 C10 26(20) . .
